data_7020534
loop_
_publ_author_name
'Thompson, John R.'
'Archer, Rosanna J.'
'Hawes, Chris S.'
'Ferguson, Alan'
'Wattiaux, Alain'
'Mathoni\`ere, Corine'
'Cl\'erac, Rodolphe'
'Kruger, Paul E.'

_publ_section_title
;
 Thermally and photo-induced spin crossover behaviour in an Fe(ii)
 imidazolylimine complex: [FeL(3)](ClO(4))(2).
;
_journal_issue 41
_journal_name_full 'Dalton transactions (Cambridge, England : 2003)'
_journal_page_first 12720
_journal_page_last 12725
_journal_paper_doi 10.1039/c2dt31776a
_journal_volume 41
_journal_year 2012
_chemical_formula_moiety 'C33 H33 Fe N9 O3, 2(Cl O4)'
_chemical_formula_sum 'C33 H33 Cl2 Fe N9 O11'
_chemical_formula_weight 858.43
_chemical_name_systematic
;
?
;
_space_group_crystal_system triclinic
_space_group_IT_number 2
_space_group_name_Hall '-P 1'
_space_group_name_H-M_alt 'P -1'
_symmetry_space_group_name_Hall '-P 1'
_symmetry_space_group_name_H-M 'P -1'
_atom_sites_solution_hydrogens geom
_atom_sites_solution_primary direct
_atom_sites_solution_secondary difmap
_audit_creation_method
;
Olex2 1.1-beta
(compiled 2010.10.26 svn.r1482, GUI svn.r3310)
;
_cell_angle_alpha 83.2890(10)
_cell_angle_beta 86.1750(10)
_cell_angle_gamma 70.1180(10)
_cell_formula_units_Z 2
_cell_length_a 10.8735(3)
_cell_length_b 12.2430(3)
_cell_length_c 15.4068(4)
_cell_measurement_reflns_used 9768
_cell_measurement_temperature 292(2)
_cell_measurement_theta_max 23.89
_cell_measurement_theta_min 2.33
_cell_volume 1914.75(9)
_computing_data_reduction 'SAINT v7.53A (Bruker, 2008)'
_computing_molecular_graphics
;
O. V. Dolomanov, L. J. Bourhis, R. J. Gildea, J. A. K. Howard and H. Puschmann,
OLEX2: a complete structure solution, refinement and analysis program.
J. Appl. Cryst. (2009). 42, 339-341.
;
_computing_publication_material
;
O. V. Dolomanov, L. J. Bourhis, R. J. Gildea, J. A. K. Howard and H. Puschmann,
OLEX2: a complete structure solution, refinement and analysis program.
J. Appl. Cryst. (2009). 42, 339-341.
;
_computing_structure_refinement 'SHELXL-97 (Sheldrick, 2008)'
_computing_structure_solution '(Sheldrick, 2007)/Bruker'
_diffrn_ambient_temperature 292.0
_diffrn_measured_fraction_theta_full 0.999
_diffrn_measured_fraction_theta_max 0.999
_diffrn_measurement_device_type 'Bruker APEX-II CCD'
_diffrn_measurement_method '\f and \w scans'
_diffrn_radiation_monochromator graphite
_diffrn_radiation_source 'fine-focus sealed tube'
_diffrn_radiation_type MoK\a
_diffrn_radiation_wavelength 0.71073
_diffrn_reflns_av_R_equivalents 0.0953
_diffrn_reflns_av_unetI/netI 0.0538
_diffrn_reflns_limit_h_max 12
_diffrn_reflns_limit_h_min -12
_diffrn_reflns_limit_k_max 14
_diffrn_reflns_limit_k_min -14
_diffrn_reflns_limit_l_max 18
_diffrn_reflns_limit_l_min -18
_diffrn_reflns_number 35225
_diffrn_reflns_theta_full 25.05
_diffrn_reflns_theta_max 25.05
_diffrn_reflns_theta_min 2.33
_diffrn_source_current 30.0
_diffrn_source_power 1.35
_diffrn_source_voltage 45.0
_diffrn_standards_number 0
_exptl_absorpt_coefficient_mu 0.604
_exptl_absorpt_correction_T_max 0.8637
_exptl_absorpt_correction_T_min 0.8165
_exptl_absorpt_correction_type multi-scan
_exptl_absorpt_process_details SADABS
_exptl_crystal_colour red
_exptl_crystal_density_diffrn 1.489
_exptl_crystal_density_method 'not measured'
_exptl_crystal_description block
_exptl_crystal_F_000 884
_exptl_crystal_size_max 0.35
_exptl_crystal_size_mid 0.27
_exptl_crystal_size_min 0.25
_refine_diff_density_max 0.374
_refine_diff_density_min -0.432
_refine_diff_density_rms 0.079
_refine_ls_extinction_method none
_refine_ls_goodness_of_fit_ref 0.977
_refine_ls_hydrogen_treatment constr
_refine_ls_matrix_type full
_refine_ls_number_parameters 508
_refine_ls_number_reflns 6771
_refine_ls_number_restraints 0
_refine_ls_restrained_S_all 0.977
_refine_ls_R_factor_all 0.0621
_refine_ls_R_factor_gt 0.0471
_refine_ls_shift/su_max 0.001
_refine_ls_shift/su_mean 0.000
_refine_ls_structure_factor_coef Fsqd
_refine_ls_weighting_details 'calc w=1/[\s^2^(Fo^2^)+(0.0850P)^2^+0.0000P] where P=(Fo^2^+2Fc^2^)/3'
_refine_ls_weighting_scheme calc
_refine_ls_wR_factor_gt 0.1259
_refine_ls_wR_factor_ref 0.1338
_reflns_number_gt 5105
_reflns_number_total 6771
_reflns_threshold_expression >2sigma(I)
_cod_data_source_file c2dt31776a.txt
_cod_data_source_block 1_292K
_cod_database_code 7020534

loop_
_space_group_symop_id
_space_group_symop_operation_xyz
1 'x, y, z'
2 '-x, -y, -z'

loop_
_atom_site_label
_atom_site_type_symbol
_atom_site_fract_x
_atom_site_fract_y
_atom_site_fract_z
_atom_site_U_iso_or_equiv
_atom_site_adp_type
_atom_site_occupancy
_atom_site_symmetry_multiplicity
_atom_site_calc_flag
_atom_site_refinement_flags
Fe1 Fe 0.47588(4) 0.09822(3) 0.22603(2) 0.03425(14) Uani 1 1 d .
Cl1 Cl 0.29914(10) 0.41090(8) 0.58557(5) 0.0665(3) Uani 1 1 d .
N6 N 0.5381(2) 0.13173(19) 0.08741(13) 0.0375(5) Uani 1 1 d .
N3 N 0.4251(2) 0.09720(19) 0.37005(13) 0.0375(5) Uani 1 1 d .
N9 N 0.2670(2) 0.22274(18) 0.21818(13) 0.0378(5) Uani 1 1 d .
N1 N 0.5411(2) 0.23057(18) 0.26404(13) 0.0376(5) Uani 1 1 d .
N4 N 0.6624(2) -0.03552(19) 0.21582(14) 0.0412(5) Uani 1 1 d .
N7 N 0.3653(2) -0.00854(19) 0.20065(13) 0.0405(5) Uani 1 1 d .
N2 N 0.5181(2) 0.3539(2) 0.36155(15) 0.0493(6) Uani 1 1 d .
H2 H 0.4970 0.3865 0.4094 0.059 Uiso 1 1 calc R
C17 C 0.5224(3) 0.3062(2) -0.01495(17) 0.0429(7) Uani 1 1 d .
H17 H 0.6062 0.3016 -0.0015 0.052 Uiso 1 1 calc R
C5 C 0.3596(3) 0.0277(2) 0.42117(16) 0.0398(6) Uani 1 1 d .
C27 C 0.2219(3) 0.3402(2) 0.24014(18) 0.0410(6) Uani 1 1 d .
C16 C 0.4695(3) 0.2235(2) 0.02404(15) 0.0369(6) Uani 1 1 d .
O2 O 0.2638(2) 0.49296(17) -0.15339(13) 0.0568(6) Uani 1 1 d .
C4 C 0.4364(3) 0.1862(3) 0.40082(17) 0.0428(7) Uani 1 1 d .
H4 H 0.4070 0.2041 0.4572 0.051 Uiso 1 1 calc R
C3 C 0.4969(3) 0.2576(2) 0.34413(16) 0.0383(6) Uani 1 1 d .
C19 C 0.3258(3) 0.4023(2) -0.09515(16) 0.0427(7) Uani 1 1 d .
C21 C 0.3446(3) 0.2318(2) 0.00384(16) 0.0427(7) Uani 1 1 d .
H21 H 0.3086 0.1772 0.0308 0.051 Uiso 1 1 calc R
C25 C 0.2387(3) 0.0482(3) 0.19826(17) 0.0441(7) Uani 1 1 d .
C26 C 0.1853(3) 0.1701(3) 0.21186(17) 0.0448(7) Uani 1 1 d .
H26 H 0.0955 0.2086 0.2158 0.054 Uiso 1 1 calc R
C14 C 0.7212(3) -0.0194(2) 0.13968(17) 0.0420(6) Uani 1 1 d .
C15 C 0.6562(3) 0.0704(2) 0.07206(17) 0.0428(7) Uani 1 1 d .
H15 H 0.6991 0.0826 0.0195 0.051 Uiso 1 1 calc R
N5 N 0.8427(2) -0.0965(2) 0.13638(17) 0.0574(7) Uani 1 1 d .
H5 H 0.8982 -0.1009 0.0933 0.069 Uiso 1 1 calc R
C20 C 0.2723(3) 0.3197(3) -0.05559(17) 0.0470(7) Uani 1 1 d .
H20 H 0.1887 0.3238 -0.0691 0.056 Uiso 1 1 calc R
C6 C 0.3937(3) -0.0887(3) 0.40677(17) 0.0467(7) Uani 1 1 d .
H6 H 0.4581 -0.1191 0.3648 0.056 Uiso 1 1 calc R
C1 C 0.5931(3) 0.3148(2) 0.23099(18) 0.0438(7) Uani 1 1 d .
H1 H 0.6324 0.3187 0.1758 0.053 Uiso 1 1 calc R
C18 C 0.4505(3) 0.3949(2) -0.07352(18) 0.0472(7) Uani 1 1 d .
H18 H 0.4859 0.4507 -0.0990 0.057 Uiso 1 1 calc R
O3 O 0.1329(2) 0.67540(19) 0.30760(19) 0.0788(7) Uani 1 1 d .
C2 C 0.5788(3) 0.3913(3) 0.29032(19) 0.0517(8) Uani 1 1 d .
H2A H 0.6053 0.4565 0.2837 0.062 Uiso 1 1 calc R
C32 C 0.1514(3) 0.3697(3) 0.31660(19) 0.0516(7) Uani 1 1 d .
H32 H 0.1245 0.3144 0.3517 0.062 Uiso 1 1 calc R
C13 C 0.7516(3) -0.1271(3) 0.2618(2) 0.0552(8) Uani 1 1 d .
H13 H 0.7381 -0.1581 0.3182 0.066 Uiso 1 1 calc R
O1 O 0.1876(3) -0.1964(2) 0.56047(16) 0.0847(8) Uani 1 1 d .
C10 C 0.2631(3) 0.0710(3) 0.48425(19) 0.0529(8) Uani 1 1 d .
H10 H 0.2386 0.1490 0.4946 0.064 Uiso 1 1 calc R
C24 C 0.3822(4) -0.1212(3) 0.18727(19) 0.0552(8) Uani 1 1 d .
H24 H 0.4620 -0.1815 0.1855 0.066 Uiso 1 1 calc R
N8 N 0.1739(3) -0.0232(2) 0.18353(19) 0.0675(8) Uani 1 1 d .
H8 H 0.0906 -0.0044 0.1791 0.081 Uiso 1 1 calc R
C28 C 0.2585(3) 0.4240(3) 0.1869(2) 0.0575(8) Uani 1 1 d .
H28 H 0.3062 0.4051 0.1351 0.069 Uiso 1 1 calc R
C12 C 0.8628(3) -0.1658(3) 0.2124(2) 0.0665(9) Uani 1 1 d .
H12 H 0.9380 -0.2280 0.2279 0.080 Uiso 1 1 calc R
C31 C 0.1204(3) 0.4809(3) 0.3416(2) 0.0592(8) Uani 1 1 d .
H31 H 0.0742 0.4997 0.3939 0.071 Uiso 1 1 calc R
C30 C 0.1575(3) 0.5635(3) 0.2895(2) 0.0560(8) Uani 1 1 d .
C9 C 0.2033(3) -0.0012(3) 0.5318(2) 0.0598(9) Uani 1 1 d .
H9 H 0.1388 0.0283 0.5739 0.072 Uiso 1 1 calc R
C7 C 0.3332(3) -0.1602(3) 0.45395(19) 0.0540(8) Uani 1 1 d .
H7 H 0.3561 -0.2379 0.4431 0.065 Uiso 1 1 calc R
O5 O 0.2503(4) 0.3303(3) 0.5536(2) 0.1209(12) Uani 1 1 d .
C8 C 0.2395(3) -0.1171(3) 0.51666(19) 0.0572(9) Uani 1 1 d .
O7 O 0.1989(3) 0.5124(3) 0.6060(2) 0.1080(10) Uani 1 1 d .
C23 C 0.2640(4) -0.1307(3) 0.1770(2) 0.0712(10) Uani 1 1 d .
H23 H 0.2475 -0.1979 0.1672 0.085 Uiso 1 1 calc R
O6 O 0.3657(4) 0.3572(3) 0.6637(2) 0.1230(12) Uani 1 1 d .
C29 C 0.2238(4) 0.5347(3) 0.2110(2) 0.0683(10) Uani 1 1 d .
H29 H 0.2452 0.5916 0.1741 0.082 Uiso 1 1 calc R
C22 C 0.1333(4) 0.5075(3) -0.1739(2) 0.0751(11) Uani 1 1 d .
H22C H 0.0991 0.5774 -0.2127 0.113 Uiso 1 1 calc R
H22B H 0.0802 0.5133 -0.1212 0.113 Uiso 1 1 calc R
H22A H 0.1326 0.4416 -0.2018 0.113 Uiso 1 1 calc R
C33 C 0.0839(5) 0.7033(4) 0.3941(3) 0.1103(17) Uani 1 1 d .
H33C H 0.0806 0.7811 0.4013 0.165 Uiso 1 1 calc R
H33B H 0.1407 0.6491 0.4364 0.165 Uiso 1 1 calc R
H33A H -0.0024 0.6983 0.4024 0.165 Uiso 1 1 calc R
Cl2 Cl 0.92605(8) 0.20170(9) 0.04223(6) 0.0671(3) Uani 1 1 d .
O9 O 0.9102(3) 0.1409(3) 0.1265(2) 0.1133(11) Uani 1 1 d .
O11 O 1.0493(3) 0.2118(3) 0.03629(17) 0.1060(11) Uani 1 1 d .
O10 O 0.8249(4) 0.3061(3) 0.0347(3) 0.1448(15) Uani 1 1 d .
O8 O 0.9160(3) 0.1352(4) -0.0246(2) 0.1383(16) Uani 1 1 d .
O4 O 0.3877(4) 0.4404(3) 0.5242(2) 0.1334(14) Uani 1 1 d .
C11 C 0.1049(4) -0.1635(4) 0.6330(3) 0.1035(16) Uani 1 1 d .
H11A H 0.0270 -0.1011 0.6148 0.155 Uiso 1 1 calc R
H11C H 0.1488 -0.1378 0.6743 0.155 Uiso 1 1 calc R
H11B H 0.0820 -0.2291 0.6598 0.155 Uiso 1 1 calc R

loop_
_atom_site_aniso_label
_atom_site_aniso_U_11
_atom_site_aniso_U_22
_atom_site_aniso_U_33
_atom_site_aniso_U_23
_atom_site_aniso_U_13
_atom_site_aniso_U_12
Fe1 0.0355(2) 0.0359(2) 0.0317(2) -0.00470(15) 0.00427(16) -0.01296(17)
Cl1 0.0869(7) 0.0642(5) 0.0570(5) -0.0228(4) 0.0201(5) -0.0350(5)
N6 0.0399(14) 0.0419(13) 0.0318(11) -0.0037(9) 0.0016(10) -0.0158(11)
N3 0.0405(13) 0.0421(13) 0.0305(11) 0.0007(9) 0.0010(9) -0.0162(10)
N9 0.0378(13) 0.0383(12) 0.0374(12) -0.0065(9) 0.0022(10) -0.0125(10)
N1 0.0376(13) 0.0437(13) 0.0334(11) -0.0030(9) 0.0021(9) -0.0169(10)
N4 0.0412(14) 0.0411(13) 0.0368(12) -0.0015(10) -0.0001(10) -0.0091(10)
N7 0.0522(16) 0.0390(13) 0.0334(11) -0.0073(9) 0.0030(10) -0.0189(11)
N2 0.0619(17) 0.0557(15) 0.0394(13) -0.0137(11) 0.0031(12) -0.0294(13)
C17 0.0357(16) 0.0511(17) 0.0449(15) -0.0024(13) 0.0016(12) -0.0196(13)
C5 0.0427(16) 0.0502(17) 0.0289(13) -0.0007(11) 0.0013(12) -0.0202(13)
C27 0.0333(15) 0.0384(15) 0.0492(16) -0.0061(12) -0.0058(12) -0.0081(12)
C16 0.0409(16) 0.0418(15) 0.0278(12) -0.0037(11) 0.0032(11) -0.0143(12)
O2 0.0544(14) 0.0546(13) 0.0527(12) 0.0124(10) -0.0082(10) -0.0118(10)
C4 0.0443(17) 0.0584(18) 0.0293(13) -0.0057(12) 0.0035(12) -0.0223(14)
C3 0.0411(16) 0.0441(16) 0.0334(13) -0.0050(11) -0.0009(12) -0.0188(13)
C19 0.0463(17) 0.0446(16) 0.0335(14) 0.0003(12) 0.0013(12) -0.0121(13)
C21 0.0455(17) 0.0541(17) 0.0341(14) 0.0038(12) -0.0006(12) -0.0265(14)
C25 0.0508(19) 0.0490(17) 0.0419(15) -0.0065(12) 0.0022(13) -0.0288(15)
C26 0.0382(17) 0.0520(17) 0.0469(16) -0.0073(13) 0.0002(13) -0.0180(14)
C14 0.0381(16) 0.0444(16) 0.0406(15) -0.0081(12) 0.0020(12) -0.0092(13)
C15 0.0414(17) 0.0481(16) 0.0366(14) -0.0044(12) 0.0067(12) -0.0133(13)
N5 0.0403(15) 0.0615(16) 0.0552(15) -0.0087(13) 0.0086(12) 0.0015(12)
C20 0.0394(17) 0.0643(19) 0.0397(15) 0.0008(13) -0.0042(13) -0.0221(14)
C6 0.0561(19) 0.0538(18) 0.0325(14) -0.0009(12) 0.0011(13) -0.0227(15)
C1 0.0473(18) 0.0494(17) 0.0399(14) -0.0002(12) 0.0047(13) -0.0255(14)
C18 0.0508(19) 0.0440(16) 0.0479(16) 0.0057(13) 0.0029(14) -0.0215(14)
O3 0.0728(17) 0.0427(13) 0.114(2) -0.0252(13) -0.0089(15) -0.0033(11)
C2 0.063(2) 0.0527(18) 0.0503(17) -0.0037(14) -0.0007(15) -0.0344(16)
C32 0.0512(19) 0.0517(18) 0.0518(17) -0.0102(14) 0.0057(14) -0.0166(15)
C13 0.058(2) 0.0490(18) 0.0492(17) 0.0045(14) -0.0075(15) -0.0082(15)
O1 0.102(2) 0.099(2) 0.0716(16) 0.0083(14) 0.0149(15) -0.0665(17)
C10 0.057(2) 0.0540(18) 0.0498(17) -0.0077(14) 0.0118(15) -0.0234(15)
C24 0.079(2) 0.0410(17) 0.0492(17) -0.0108(13) 0.0022(16) -0.0231(16)
N8 0.0636(19) 0.069(2) 0.086(2) -0.0172(16) 0.0013(16) -0.0414(16)
C28 0.062(2) 0.0435(18) 0.0626(19) -0.0068(14) 0.0160(16) -0.0150(15)
C12 0.056(2) 0.052(2) 0.075(2) -0.0010(17) -0.0114(18) 0.0028(16)
C31 0.054(2) 0.059(2) 0.0592(19) -0.0215(16) 0.0055(16) -0.0083(16)
C30 0.0443(19) 0.0394(17) 0.080(2) -0.0138(15) -0.0126(17) -0.0036(14)
C9 0.057(2) 0.078(2) 0.0478(17) -0.0052(16) 0.0173(15) -0.0302(18)
C7 0.072(2) 0.0495(18) 0.0467(17) 0.0025(14) -0.0065(16) -0.0293(16)
O5 0.170(3) 0.126(3) 0.107(2) -0.054(2) 0.013(2) -0.091(3)
C8 0.063(2) 0.073(2) 0.0466(17) 0.0113(16) -0.0022(16) -0.0424(18)
O7 0.104(2) 0.081(2) 0.129(3) -0.0343(18) 0.032(2) -0.0168(17)
C23 0.095(3) 0.055(2) 0.081(2) -0.0176(18) 0.000(2) -0.043(2)
O6 0.165(4) 0.107(2) 0.099(2) -0.0076(19) -0.029(2) -0.044(2)
C29 0.073(2) 0.0406(18) 0.087(3) -0.0039(17) 0.011(2) -0.0167(16)
C22 0.062(2) 0.083(3) 0.069(2) 0.0199(19) -0.0204(19) -0.0150(19)
C33 0.133(4) 0.073(3) 0.112(4) -0.049(3) -0.027(3) -0.001(3)
Cl2 0.0424(5) 0.0929(7) 0.0754(6) -0.0355(5) 0.0103(4) -0.0285(5)
O9 0.086(2) 0.165(3) 0.101(2) -0.007(2) 0.0281(18) -0.067(2)
O11 0.0659(19) 0.195(3) 0.0820(19) -0.003(2) -0.0003(15) -0.080(2)
O10 0.096(3) 0.120(3) 0.192(4) -0.047(3) -0.003(3) 0.008(2)
O8 0.114(3) 0.222(4) 0.135(3) -0.123(3) 0.054(2) -0.105(3)
O4 0.160(3) 0.139(3) 0.122(3) -0.049(2) 0.086(2) -0.082(3)
C11 0.092(3) 0.134(4) 0.091(3) 0.025(3) 0.023(3) -0.062(3)

loop_
_atom_type_symbol
_atom_type_description
_atom_type_scat_dispersion_real
_atom_type_scat_dispersion_imag
_atom_type_scat_source
C C 0.0033 0.0016 'International Tables Vol C Tables 4.2.6.8 and 6.1.1.4'
H H 0.0000 0.0000 'International Tables Vol C Tables 4.2.6.8 and 6.1.1.4'
N N 0.0061 0.0033 'International Tables Vol C Tables 4.2.6.8 and 6.1.1.4'
O O 0.0106 0.0060 'International Tables Vol C Tables 4.2.6.8 and 6.1.1.4'
Cl Cl 0.1484 0.1585 'International Tables Vol C Tables 4.2.6.8 and 6.1.1.4'
Fe Fe 0.3463 0.8444 'International Tables Vol C Tables 4.2.6.8 and 6.1.1.4'

loop_
_geom_angle_atom_site_label_1
_geom_angle_atom_site_label_2
_geom_angle_atom_site_label_3
_geom_angle
N6 Fe1 N3 167.90(8)
N6 Fe1 N9 97.81(8)
N6 C15 C14 117.3(2)
N6 C15 H15 121.4
N3 Fe1 N9 81.51(8)
N3 C4 H4 121.4
N3 C4 C3 117.2(2)
N9 C26 C25 116.9(3)
N9 C26 H26 121.6
N1 Fe1 N6 91.03(8)
N1 Fe1 N3 76.93(8)
N1 Fe1 N9 91.29(8)
N1 Fe1 N4 98.25(8)
N1 Fe1 N7 165.85(9)
N1 C3 N2 110.9(2)
N1 C3 C4 121.3(2)
N1 C1 H1 125.0
N4 Fe1 N6 77.32(8)
N4 Fe1 N3 105.26(8)
N4 Fe1 N9 169.32(8)
N4 C14 C15 122.0(2)
N4 C14 N5 110.6(2)
N4 C13 H13 125.3
N7 Fe1 N6 96.29(8)
N7 Fe1 N3 95.24(8)
N7 Fe1 N9 75.76(8)
N7 Fe1 N4 95.17(9)
N7 C25 C26 121.3(2)
N7 C25 N8 110.6(3)
N7 C24 H24 125.6
N2 C3 C4 127.8(2)
N2 C2 H2A 126.9
C17 C16 N6 122.2(2)
C17 C18 C19 120.9(2)
C17 C18 H18 119.5
C5 N3 Fe1 127.62(17)
C5 C6 H6 119.6
C5 C10 H10 119.8
C27 N9 Fe1 125.85(17)
C27 C32 H32 119.7
C27 C32 C31 120.5(3)
C27 C28 H28 120.3
C16 N6 Fe1 127.26(17)
C16 C17 H17 120.1
C16 C21 H21 119.4
O2 C19 C20 124.6(3)
O2 C19 C18 116.0(2)
O2 C22 H22C 109.5
O2 C22 H22B 109.5
O2 C22 H22A 109.5
C4 N3 Fe1 111.28(16)
C4 N3 C5 119.6(2)
C3 N1 Fe1 111.27(16)
C3 N1 C1 105.0(2)
C3 N2 H2 126.1
C3 N2 C2 107.9(2)
C3 C4 H4 121.4
C19 O2 C22 118.0(2)
C19 C20 H20 120.3
C19 C18 H18 119.5
C21 C16 N6 118.4(2)
C21 C16 C17 119.4(2)
C21 C20 C19 119.3(3)
C21 C20 H20 120.3
C25 N7 Fe1 113.12(18)
C25 N7 C24 106.4(2)
C25 C26 H26 121.6
C25 N8 H8 126.3
C25 N8 C23 107.3(3)
C26 N9 Fe1 112.30(19)
C26 N9 C27 120.0(2)
C14 N4 Fe1 110.51(17)
C14 N4 C13 105.6(2)
C14 C15 H15 121.4
C14 N5 H5 126.0
C14 N5 C12 108.0(3)
C15 N6 Fe1 111.84(17)
C15 N6 C16 120.0(2)
N5 C14 C15 127.4(2)
N5 C12 C13 106.4(3)
N5 C12 H12 126.8
C20 C21 C16 121.2(2)
C20 C21 H21 119.4
C6 C5 N3 118.2(2)
C6 C5 C10 118.6(2)
C6 C7 H7 119.9
C1 N1 Fe1 142.25(18)
C1 C2 N2 106.2(2)
C1 C2 H2A 126.9
C18 C17 H17 120.1
C18 C17 C16 119.8(3)
C18 C19 C20 119.3(2)
O3 C30 C31 125.2(3)
O3 C30 C29 115.6(3)
O3 C33 H33C 109.5
O3 C33 H33B 109.5
O3 C33 H33A 109.5
C2 N2 H2 126.1
C2 C1 N1 110.0(2)
C2 C1 H1 125.0
C32 C27 N9 121.2(2)
C32 C27 C28 119.4(3)
C32 C31 H31 119.9
C13 N4 Fe1 143.5(2)
C13 C12 H12 126.8
O1 C8 C9 124.7(3)
O1 C11 H11A 109.5
O1 C11 H11C 109.5
O1 C11 H11B 109.5
C10 C5 N3 123.3(3)
C10 C9 H9 120.0
C24 N7 Fe1 140.5(2)
C24 C23 N8 106.8(3)
C24 C23 H23 126.6
N8 C25 C26 128.0(3)
N8 C23 H23 126.6
C28 C27 N9 119.2(3)
C28 C29 C30 121.2(3)
C28 C29 H29 119.4
C12 N5 H5 126.0
C12 C13 N4 109.4(3)
C12 C13 H13 125.3
C31 C32 H32 119.7
C31 C30 C29 119.1(3)
C30 O3 C33 117.2(3)
C30 C31 C32 120.1(3)
C30 C31 H31 119.9
C30 C29 H29 119.4
C9 C10 C5 120.4(3)
C9 C10 H10 119.8
C7 C6 C5 120.8(3)
C7 C6 H6 119.6
C7 C8 O1 115.2(3)
C7 C8 C9 120.1(3)
O5 Cl1 O6 108.0(2)
C8 O1 C11 118.5(3)
C8 C9 C10 119.9(3)
C8 C9 H9 120.0
C8 C7 C6 120.2(3)
C8 C7 H7 119.9
O7 Cl1 O5 112.1(2)
O7 Cl1 O6 107.6(2)
O7 Cl1 O4 109.6(2)
C23 C24 N7 108.9(3)
C23 C24 H24 125.6
C23 N8 H8 126.3
C29 C28 C27 119.5(3)
C29 C28 H28 120.3
H22C C22 H22B 109.5
H22C C22 H22A 109.5
H22B C22 H22A 109.5
H33C C33 H33B 109.5
H33C C33 H33A 109.5
H33B C33 H33A 109.5
O11 Cl2 O9 108.75(18)
O11 Cl2 O8 108.66(19)
O10 Cl2 O9 107.5(2)
O10 Cl2 O11 114.5(2)
O10 Cl2 O8 108.3(3)
O8 Cl2 O9 109.0(2)
O4 Cl1 O5 110.6(2)
O4 Cl1 O6 109.0(3)
H11A C11 H11C 109.5
H11A C11 H11B 109.5
H11C C11 H11B 109.5

loop_
_geom_bond_atom_site_label_1
_geom_bond_atom_site_label_2
_geom_bond_distance
Fe1 N6 2.231(2)
Fe1 N3 2.250(2)
Fe1 N9 2.266(2)
Fe1 N1 2.129(2)
Fe1 N4 2.140(2)
Fe1 N7 2.135(2)
Cl1 O5 1.416(3)
Cl1 O7 1.399(3)
Cl1 O6 1.419(3)
Cl1 O4 1.409(3)
N6 C16 1.429(3)
N6 C15 1.270(3)
N3 C5 1.426(3)
N3 C4 1.284(3)
N9 C27 1.426(3)
N9 C26 1.277(3)
N1 C3 1.331(3)
N1 C1 1.370(3)
N4 C14 1.325(3)
N4 C13 1.366(3)
N7 C25 1.315(4)
N7 C24 1.367(3)
N2 H2 0.8600
N2 C3 1.336(3)
N2 C2 1.357(4)
C17 H17 0.9300
C17 C16 1.387(3)
C17 C18 1.376(4)
C5 C6 1.386(4)
C5 C10 1.390(4)
C27 C32 1.377(4)
C27 C28 1.386(4)
C16 C21 1.380(4)
O2 C19 1.353(3)
O2 C22 1.421(4)
C4 H4 0.9300
C4 C3 1.447(3)
C19 C20 1.393(4)
C19 C18 1.388(4)
C21 H21 0.9300
C21 C20 1.380(4)
C25 C26 1.440(4)
C25 N8 1.341(4)
C26 H26 0.9300
C14 C15 1.448(4)
C14 N5 1.339(3)
C15 H15 0.9300
N5 H5 0.8600
N5 C12 1.348(4)
C20 H20 0.9300
C6 H6 0.9300
C6 C7 1.381(4)
C1 H1 0.9300
C1 C2 1.348(4)
C18 H18 0.9300
O3 C30 1.362(4)
O3 C33 1.437(5)
C2 H2A 0.9300
C32 H32 0.9300
C32 C31 1.381(4)
C13 H13 0.9300
C13 C12 1.356(4)
O1 C8 1.373(3)
O1 C11 1.394(5)
C10 H10 0.9300
C10 C9 1.386(4)
C24 H24 0.9300
C24 C23 1.350(5)
N8 H8 0.8600
N8 C23 1.358(5)
C28 H28 0.9300
C28 C29 1.366(4)
C12 H12 0.9300
C31 H31 0.9300
C31 C30 1.369(5)
C30 C29 1.384(5)
C9 H9 0.9300
C9 C8 1.382(5)
C7 H7 0.9300
C7 C8 1.368(5)
C23 H23 0.9300
C29 H29 0.9300
C22 H22C 0.9600
C22 H22B 0.9600
C22 H22A 0.9600
C33 H33C 0.9600
C33 H33B 0.9600
C33 H33A 0.9600
Cl2 O9 1.449(3)
Cl2 O11 1.384(2)
Cl2 O10 1.372(3)
Cl2 O8 1.417(3)
C11 H11A 0.9600
C11 H11C 0.9600
C11 H11B 0.9600
